data_1550413
loop_
_publ_author_name
'Royal, Titouan'
'Baudoin, Olivier'

_publ_section_title
;
 Pd-catalyzed \g-arylation of \g,\d-unsaturated O-carbamates via an
 unusual haptotropic rearrangement
;
_journal_name_full 'Chemical Science'
_journal_paper_doi 10.1039/C8SC05058A
_journal_year 2019
_chemical_absolute_configuration unk
_chemical_compound_source 'Titouan Royal'
_chemical_formula_moiety 'C24 H22 F N O4'
_chemical_formula_sum 'C24 H22 F N O4'
_chemical_formula_weight 407.44
_space_group_crystal_system monoclinic
_space_group_IT_number 4
_space_group_name_Hall ' P 2yb'
_space_group_name_H-M_alt 'P 1 21 1'
_symmetry_Int_Tables_number 4
_symmetry_space_group_name_Hall 'P 2yb'
_symmetry_space_group_name_H-M 'P 1 21 1'
_atom_sites_solution_primary iterative
_audit_creation_date 2018-11-09
_audit_creation_method
;
Olex2 1.2
(compiled May 18 2018 14:05:52 for OlexSys, GUI svn.r5506)
;
_audit_update_record
;
2018-11-09 deposited with the CCDC.
2019-01-08 downloaded from the CCDC.
;
_cell_angle_alpha 90
_cell_angle_beta 102.0660(10)
_cell_angle_gamma 90
_cell_formula_units_Z 4
_cell_length_a 15.3747(2)
_cell_length_b 7.24010(10)
_cell_length_c 18.6840(3)
_cell_measurement_reflns_used 89515
_cell_measurement_temperature 130
_cell_measurement_theta_max 57.46
_cell_measurement_theta_min 2.56
_cell_volume 2033.85(5)
_computing_cell_refinement
;
X-Area Recipe 1.33.0.0 (STOE, 2015)
;
_computing_data_collection
;
X-Area Pilatus3_SV 1.31.150.0 (STOE, 2018)
;
_computing_data_reduction
;
X-Area Integrate 1.73.1.0 (STOE, 2018)
X-Area LANA 1.73.2.0 (STOE, 2018)
;
_computing_molecular_graphics 'Olex2 (Dolomanov et al., 2009)'
_computing_publication_material 'Olex2 (Dolomanov et al., 2009)'
_computing_structure_refinement 'olex2.refine (Bourhis et al., 2015)'
_computing_structure_solution 'olex2.solve (Bourhis et al., 2015)'
_diffrn_ambient_temperature 130
_diffrn_detector Pilatus300K
_diffrn_detector_area_resol_mean 5.81
_diffrn_detector_type STOE
_diffrn_measured_fraction_theta_full 0.9705
_diffrn_measured_fraction_theta_max 0.9705
_diffrn_measurement_details ' 6288 frames, detector distance = 60 mm'
_diffrn_measurement_device Area
_diffrn_measurement_device_type 'Stoe StadiVari'
_diffrn_measurement_method 'rotation method, \w scans'
_diffrn_radiation_monochromator 'Graded multilayer mirror'
_diffrn_radiation_type GaK\a
_diffrn_radiation_wavelength 1.34143
_diffrn_reflns_av_R_equivalents 0.0163
_diffrn_reflns_av_unetI/netI 0.0131
_diffrn_reflns_limit_h_max 13
_diffrn_reflns_limit_h_min -19
_diffrn_reflns_limit_k_max 9
_diffrn_reflns_limit_k_min -8
_diffrn_reflns_limit_l_max 23
_diffrn_reflns_limit_l_min -23
_diffrn_reflns_number 41456
_diffrn_reflns_theta_full 57.0832
_diffrn_reflns_theta_max 57.08
_diffrn_reflns_theta_min 2.56
_diffrn_source 'Metaljet D2'
_diffrn_source_current 2.860
_diffrn_source_power 0.200
_diffrn_source_voltage 70
_exptl_absorpt_coefficient_mu 0.512
_exptl_absorpt_correction_T_max 0.9497
_exptl_absorpt_correction_T_min 0.3571
_exptl_absorpt_correction_type multi-scan
_exptl_absorpt_process_details
;
STOE X-Red32, absorption correction by Gaussian integration, analogous to
P. Coppens, "The Evaluation of Absorption and Extinction in Single-Crystal
Structure Analysis", published in: F. R. Ahmed (Editor), "Crystallographic
Computing", Munksgaard, Copenhagen (1970), 255 - 270.
Afterwards scaling of reflection intensities was performed within STOE LANA.
J. Koziskova, F. Hahn, J. Richter, J. Kozisek, "Comparison of different
absorption corrections on the model structure of tetrakis(\m~2~-acetato)-
diaqua-di-copper(II)", Acta Chimica Slovaca, vol. 9, no. 2, 2016, pp. 136 - 140.
Finally a spherical absorption correction was done within STOE LANA.
;
_exptl_crystal_colour Colourless
_exptl_crystal_density_diffrn 1.3305
_exptl_crystal_description Plate
_exptl_crystal_F_000 856
_exptl_crystal_recrystallization_method
; 
cyclohexane
;
_exptl_crystal_size_max 0.200
_exptl_crystal_size_mid 0.130
_exptl_crystal_size_min 0.040
_refine_diff_density_max 1.1677
_refine_diff_density_min -0.3316
_refine_diff_density_rms 0.0451
_refine_ls_abs_structure_details 'Flack, H. D. (1983). Acta Cryst. A39, 876-881.'
_refine_ls_abs_structure_Flack -0.07(13)
_refine_ls_d_res_high 0.7990
_refine_ls_d_res_low 15.0350
_refine_ls_extinction_expression Fc^*^=kFc[1+0.001xFc^2^\l^3^/sin(2\q)]^-1/4^
_refine_ls_goodness_of_fit_ref 1.0474
_refine_ls_hydrogen_treatment constr
_refine_ls_matrix_type full
_refine_ls_number_constraints 78
_refine_ls_number_parameters 544
_refine_ls_number_reflns 8088
_refine_ls_number_restraints 1
_refine_ls_restrained_S_all 1.0474
_refine_ls_R_factor_all 0.0415
_refine_ls_R_factor_gt 0.0379
_refine_ls_shift/su_max 0.0001
_refine_ls_shift/su_mean 0.0000
_refine_ls_structure_factor_coef Fsqd
_refine_ls_weighting_details 'w=1/[\s^2^(Fo^2^)+(0.0802P)^2^+0.3205P] where P=(Fo^2^+2Fc^2^)/3'
_refine_ls_weighting_scheme calc
_refine_ls_wR_factor_gt 0.1101
_refine_ls_wR_factor_ref 0.1133
_reflns_Friedel_coverage 0.947
_reflns_limit_h_max 19
_reflns_limit_h_min -18
_reflns_limit_k_max 9
_reflns_limit_k_min -8
_reflns_limit_l_max 23
_reflns_limit_l_min -22
_reflns_number_gt 7479
_reflns_number_total 8088
_reflns_threshold_expression I>=2u(I)
_cod_data_source_file c8sc05058a2.cif
_cod_data_source_block TIT1533F11-15_130K
_cod_database_code 1550413
_olex2_refinement_description
;
1. Fixed Uiso
 At 1.2 times of:
  All C(H) groups, All C(H,H) groups
 At 1.5 times of:
  All C(H,H,H) groups
2.a Ternary CH refined with riding coordinates:
 C43(H43), C45(H45)
2.b Secondary CH2 refined with riding coordinates:
 C31(H31a,H31b), C46(H46a,H46b), C54(H54a,H54b), C50(H50a,H50b), C55(H55a,
 H55b), C59(H59a,H59b)
2.c Aromatic/amide H refined with riding coordinates:
 C19(H19), C20(H20), C24(H24), C26(H26), C27(H27), C35(H35), C38(H38),
 C39(H39), C51(H51), C52(H52), C57(H57), C58(H58), C14(H14), C15(H15), C28(H28),
  C29(H29), C33(H33), C34(H34), C36(H36), C37(H37), C40(H40), C48(H48),
 C53(H53), C56(H56)
2.d Idealised Me refined as rotating group:
 C49(H49a,H49b,H49c), C60(H60a,H60b,H60c)
;
_olex2_submission_special_instructions 'No special instructions were received'

loop_
_space_group_symop_id
_space_group_symop_operation_xyz
1 x,y,z
2 -x,y+1/2,-z

loop_
_atom_site_label
_atom_site_type_symbol
_atom_site_fract_x
_atom_site_fract_y
_atom_site_fract_z
_atom_site_U_iso_or_equiv
_atom_site_adp_type
_atom_site_occupancy
_atom_site_refinement_flags_posn
F5 F 0.00112(9) -0.38688(18) -0.15833(7) 0.0493(3) Uani 1.000000 .
O2 O -0.16857(8) -0.7074(2) -0.27817(7) 0.0310(3) Uani 1.000000 .
O8 O 0.17907(9) -0.7239(2) -0.75683(7) 0.0389(3) Uani 1.000000 .
O9 O -0.27556(8) -0.5765(2) -0.36291(7) 0.0393(3) Uani 1.000000 .
O10 O 0.28385(9) -0.6014(2) -0.67556(8) 0.0426(4) Uani 1.000000 .
N13 N 0.20853(10) -0.6613(2) -0.69533(8) 0.0285(3) Uani 1.000000 .
C12 C -0.02119(11) -0.6537(2) -0.49133(9) 0.0227(3) Uani 1.000000 .
C19 C 0.12795(11) -0.6023(2) -0.52226(9) 0.0240(3) Uani 1.000000 .
H19 H 0.15007(11) -0.5658(2) -0.47417(9) 0.0288(4) Uiso 1.000000 R
C20 C 0.00849(11) -0.7036(2) -0.41763(9) 0.0235(3) Uani 1.000000 .
H20 H 0.06755(11) -0.7379(2) -0.40088(9) 0.0282(4) Uiso 1.000000 R
C23 C -0.20158(12) -0.6391(2) -0.34450(10) 0.0258(4) Uani 1.000000 .
C24 C -0.04876(11) -0.7027(2) -0.36967(9) 0.0239(3) Uani 1.000000 .
H24 H -0.02847(11) -0.7389(2) -0.32130(9) 0.0287(4) Uiso 1.000000 R
C25 C 0.14933(12) -0.6586(2) -0.64287(9) 0.0245(3) Uani 1.000000 .
C26 C 0.00693(12) -0.7129(2) -0.61623(9) 0.0255(3) Uani 1.000000 .
H26 H -0.05214(12) -0.7490(2) -0.63113(9) 0.0306(4) Uiso 1.000000 R
C27 C -0.16651(11) -0.5928(2) -0.46610(9) 0.0238(3) Uani 1.000000 .
H27 H -0.22470(11) -0.5519(2) -0.48194(9) 0.0286(4) Uiso 1.000000 R
C30 C -0.13684(11) -0.6475(2) -0.39366(9) 0.0227(3) Uani 1.000000 .
C31 C -0.22712(12) -0.6959(3) -0.22631(10) 0.0337(4) Uani 1.000000 .
H31a H -0.24103(12) -0.5679(3) -0.21834(10) 0.0405(5) Uiso 1.000000 R
H31b H -0.28228(12) -0.7609(3) -0.24532(10) 0.0405(5) Uiso 1.000000 R
C32 C 0.03872(11) -0.6572(2) -0.54386(9) 0.0227(3) Uani 1.000000 .
C35 C 0.06220(11) -0.7152(2) -0.66611(9) 0.0257(3) Uani 1.000000 .
H35 H 0.04113(11) -0.7540(2) -0.71406(9) 0.0308(4) Uiso 1.000000 R
C38 C 0.18310(11) -0.6020(2) -0.57182(9) 0.0242(3) Uani 1.000000 .
H38 H 0.24204(11) -0.5645(2) -0.55765(9) 0.0290(4) Uiso 1.000000 R
C39 C -0.10974(11) -0.5989(2) -0.51467(9) 0.0241(3) Uani 1.000000 .
H39 H -0.13079(11) -0.5662(2) -0.56335(9) 0.0290(4) Uiso 1.000000 R
C41 C -0.01737(12) -0.7085(3) -0.15106(10) 0.0298(4) Uani 1.000000 .
C43 C -0.09613(11) -0.6835(3) -0.11469(9) 0.0279(4) Uani 1.000000 .
H43 H -0.10962(11) -0.5512(3) -0.11524(9) 0.0335(4) Uiso 1.000000 R
C46 C -0.07063(13) -0.7440(3) -0.03408(10) 0.0351(4) Uani 1.000000 .
H46a H -0.06696(13) -0.8778(3) -0.03208(10) 0.0421(5) Uiso 1.000000 R
H46b H -0.01213(13) -0.6955(3) -0.01279(10) 0.0421(5) Uiso 1.000000 R
C47 C 0.02874(13) -0.5584(3) -0.17002(10) 0.0371(5) Uani 1.000000 .
C49 C -0.13611(15) -0.6797(4) 0.01183(11) 0.0444(5) Uani 1.000000 .
H49a H -0.1936(3) -0.732(2) -0.0074(6) 0.0666(8) Uiso 1.000000 GR
H49b H -0.1157(7) -0.719(2) 0.0616(2) 0.0666(8) Uiso 1.000000 GR
H49c H -0.1402(9) -0.5474(4) 0.0102(8) 0.0666(8) Uiso 1.000000 GR
C51 C 0.08847(15) -0.9019(4) -0.19557(12) 0.0503(6) Uani 1.000000 .
H51 H 0.10894(15) -1.0192(4) -0.20392(12) 0.0604(7) Uiso 1.000000 R
C52 C 0.01480(14) -0.8820(3) -0.16445(11) 0.0391(5) Uani 1.000000 .
H52 H -0.01382(14) -0.9869(3) -0.15222(11) 0.0470(6) Uiso 1.000000 R
C54 C -0.17986(12) -0.7825(3) -0.15538(10) 0.0309(4) Uani 1.000000 .
H54a H -0.22147(12) -0.7901(3) -0.12297(10) 0.0371(5) Uiso 1.000000 R
H54b H -0.16372(12) -0.9079(3) -0.16556(10) 0.0371(5) Uiso 1.000000 R
C57 C 0.13181(14) -0.7463(5) -0.21434(11) 0.0558(8) Uani 1.000000 .
H57 H 0.18112(14) -0.7596(5) -0.23546(11) 0.0669(9) Uiso 1.000000 R
C58 C 0.10184(13) -0.5730(4) -0.20172(11) 0.0495(6) Uani 1.000000 .
H58 H 0.13017(13) -0.4680(4) -0.21425(11) 0.0594(8) Uiso 1.000000 R
F21 F -0.64578(12) -0.6160(2) -0.82673(8) 0.0650(4) Uani 1.000000 .
O1 O -0.40637(9) -0.45625(19) -0.74849(7) 0.0315(3) Uani 1.000000 .
O3 O -0.63792(11) -0.4293(2) -0.21318(8) 0.0454(4) Uani 1.000000 .
O7 O -0.28365(9) -0.3192(2) -0.68487(7) 0.0409(4) Uani 1.000000 .
O11 O -0.75422(10) -0.3270(2) -0.28773(9) 0.0467(4) Uani 1.000000 .
N6 N -0.67692(11) -0.3796(2) -0.27425(9) 0.0333(4) Uani 1.000000 .
C4 C -0.62779(12) -0.3781(2) -0.33373(10) 0.0257(4) Uani 1.000000 .
C14 C -0.62670(11) -0.3227(2) -0.45881(9) 0.0240(3) Uani 1.000000 .
H14 H -0.65584(11) -0.2865(2) -0.50542(9) 0.0288(4) Uiso 1.000000 R
C15 C -0.35883(11) -0.3283(2) -0.55767(9) 0.0231(3) Uani 1.000000 .
H15 H -0.29951(11) -0.2930(2) -0.55094(9) 0.0277(4) Uiso 1.000000 R
C16 C -0.40493(11) -0.3794(2) -0.62698(9) 0.0229(3) Uani 1.000000 .
C17 C -0.35709(12) -0.3806(2) -0.68855(10) 0.0261(4) Uani 1.000000 .
C18 C -0.49045(11) -0.3744(2) -0.50883(9) 0.0215(3) Uani 1.000000 .
C22 C -0.53667(11) -0.3743(2) -0.44654(9) 0.0215(3) Uani 1.000000 .
C28 C -0.53836(12) -0.4273(3) -0.31905(10) 0.0278(4) Uani 1.000000 .
H28 H -0.50950(12) -0.4606(3) -0.27200(10) 0.0333(4) Uiso 1.000000 R
C29 C -0.53681(11) -0.4214(2) -0.57867(9) 0.0239(3) Uani 1.000000 .
H29 H -0.59701(11) -0.4499(2) -0.58599(9) 0.0287(4) Uiso 1.000000 R
C33 C -0.49480(11) -0.4266(2) -0.63761(9) 0.0245(3) Uani 1.000000 .
H33 H -0.52622(11) -0.4612(2) -0.68375(9) 0.0294(4) Uiso 1.000000 R
C34 C -0.40005(11) -0.3292(2) -0.49864(9) 0.0226(3) Uani 1.000000 .
H34 H -0.36781(11) -0.2998(2) -0.45217(9) 0.0271(4) Uiso 1.000000 R
C36 C -0.67231(11) -0.3251(2) -0.40289(10) 0.0257(3) Uani 1.000000 .
H36 H -0.73200(11) -0.2918(2) -0.41138(10) 0.0308(4) Uiso 1.000000 R
C37 C -0.49330(11) -0.4258(2) -0.37562(10) 0.0248(3) Uani 1.000000 .
H37 H -0.43360(11) -0.4592(2) -0.36668(10) 0.0298(4) Uiso 1.000000 R
C40 C -0.63547(13) -0.4638(3) -1.00616(11) 0.0338(4) Uani 1.000000 .
H40 H -0.60046(13) -0.3900(3) -1.02956(11) 0.0406(5) Uiso 1.000000 R
C42 C -0.66805(13) -0.5922(3) -0.89949(10) 0.0350(4) Uani 1.000000 .
C44 C -0.61326(12) -0.4797(3) -0.93071(10) 0.0302(4) Uani 1.000000 .
C45 C -0.53305(12) -0.3850(3) -0.88329(10) 0.0316(4) Uani 1.000000 .
H45 H -0.54569(12) -0.3708(3) -0.83430(10) 0.0380(5) Uiso 1.000000 R
C48 C -0.74179(14) -0.6828(3) -0.93978(13) 0.0415(5) Uani 1.000000 .
H48 H -0.77720(14) -0.7560(3) -0.91654(13) 0.0498(6) Uiso 1.000000 R
C50 C -0.37309(12) -0.4499(3) -0.81595(10) 0.0308(4) Uani 1.000000 .
H50a H -0.35420(12) -0.3259(3) -0.82507(10) 0.0369(5) Uiso 1.000000 R
H50b H -0.32312(12) -0.5333(3) -0.81326(10) 0.0369(5) Uiso 1.000000 R
C53 C -0.76175(14) -0.6624(3) -1.01489(12) 0.0403(5) Uani 1.000000 .
H53 H -0.81105(14) -0.7216(3) -1.04282(12) 0.0483(6) Uiso 1.000000 R
C55 C -0.45076(13) -0.5098(3) -0.87574(10) 0.0314(4) Uani 1.000000 .
H55a H -0.46734(13) -0.6349(3) -0.86565(10) 0.0376(5) Uiso 1.000000 R
H55b H -0.43168(13) -0.5113(3) -0.92205(10) 0.0376(5) Uiso 1.000000 R
C56 C -0.70829(14) -0.5542(3) -1.04814(11) 0.0403(5) Uani 1.000000 .
H56 H -0.72087(14) -0.5415(3) -1.09879(11) 0.0484(6) Uiso 1.000000 R
C59 C -0.51622(14) -0.1918(3) -0.91062(14) 0.0445(5) Uani 1.000000 .
H59a H -0.46299(14) -0.1419(3) -0.87940(14) 0.0534(6) Uiso 1.000000 R
H59b H -0.50501(14) -0.2022(3) -0.95966(14) 0.0534(6) Uiso 1.000000 R
C60 C -0.59224(18) -0.0569(4) -0.91210(17) 0.0587(7) Uani 1.000000 .
H60a H -0.6429(5) -0.0955(18) -0.9483(9) 0.0880(10) Uiso 1.000000 GR
H60b H -0.6076(10) -0.054(2) -0.8649(4) 0.0880(10) Uiso 1.000000 GR
H60c H -0.5742(6) 0.0642(7) -0.9241(13) 0.0880(10) Uiso 1.000000 GR

loop_
_atom_site_aniso_label
_atom_site_aniso_U_11
_atom_site_aniso_U_22
_atom_site_aniso_U_33
_atom_site_aniso_U_12
_atom_site_aniso_U_13
_atom_site_aniso_U_23
F5 0.0494(8) 0.0442(8) 0.0500(8) -0.0105(6) 0.0002(6) 0.0082(6)
O2 0.0218(6) 0.0452(8) 0.0256(6) 0.0055(6) 0.0045(5) 0.0012(6)
O8 0.0371(7) 0.0494(9) 0.0303(7) -0.0055(7) 0.0074(5) -0.0069(6)
O9 0.0229(6) 0.0585(10) 0.0359(7) 0.0108(6) 0.0051(5) 0.0066(7)
O10 0.0285(7) 0.0607(10) 0.0388(7) -0.0130(7) 0.0074(6) -0.0049(7)
N13 0.0268(8) 0.0310(8) 0.0271(7) -0.0021(6) 0.0041(6) 0.0007(6)
C12 0.0228(8) 0.0180(8) 0.0255(8) -0.0015(6) 0.0008(6) -0.0025(6)
C19 0.0238(8) 0.0201(8) 0.0254(8) 0.0006(6) -0.0013(6) -0.0011(6)
C20 0.0210(8) 0.0204(8) 0.0266(8) 0.0021(6) -0.0004(6) -0.0016(6)
C23 0.0215(8) 0.0273(9) 0.0271(8) 0.0000(7) 0.0013(6) -0.0030(7)
C24 0.0242(8) 0.0218(8) 0.0229(7) 0.0017(6) -0.0013(6) -0.0015(6)
C25 0.0260(8) 0.0220(8) 0.0251(8) 0.0000(7) 0.0046(6) 0.0016(7)
C26 0.0225(8) 0.0234(8) 0.0284(8) -0.0039(7) 0.0002(6) -0.0001(7)
C27 0.0198(8) 0.0201(8) 0.0290(8) -0.0005(6) -0.0008(6) 0.0007(7)
C30 0.0213(8) 0.0193(8) 0.0257(8) -0.0007(6) 0.0010(6) -0.0032(6)
C31 0.0231(8) 0.0492(12) 0.0295(9) 0.0022(8) 0.0070(7) -0.0026(9)
C32 0.0228(8) 0.0163(8) 0.0275(8) 0.0011(6) 0.0015(6) 0.0014(6)
C35 0.0265(8) 0.0241(8) 0.0242(8) -0.0017(7) -0.0001(6) -0.0025(7)
C38 0.0214(8) 0.0209(8) 0.0279(8) -0.0013(6) -0.0004(6) 0.0013(7)
C39 0.0234(8) 0.0207(8) 0.0255(8) -0.0020(6) -0.0013(6) 0.0023(7)
C41 0.0209(8) 0.0424(11) 0.0246(8) 0.0009(8) 0.0014(6) 0.0020(8)
C43 0.0256(8) 0.0302(9) 0.0279(8) 0.0003(7) 0.0056(7) -0.0012(7)
C46 0.0334(10) 0.0426(11) 0.0279(9) 0.0036(8) 0.0032(7) 0.0008(8)
C47 0.0298(9) 0.0514(13) 0.0261(9) -0.0063(9) -0.0035(7) 0.0077(9)
C49 0.0458(12) 0.0603(15) 0.0281(9) 0.0055(11) 0.0098(8) 0.0003(10)
C51 0.0321(11) 0.0810(18) 0.0359(11) 0.0197(12) 0.0027(8) -0.0050(12)
C52 0.0317(10) 0.0505(13) 0.0344(10) 0.0072(9) 0.0052(8) -0.0012(9)
C54 0.0279(9) 0.0356(10) 0.0301(9) -0.0037(8) 0.0079(7) -0.0022(8)
C57 0.0221(10) 0.119(3) 0.0259(10) 0.0075(13) 0.0034(7) 0.0004(12)
C58 0.0244(10) 0.092(2) 0.0295(10) -0.0132(12) 0.0001(8) 0.0151(12)
F21 0.0759(10) 0.0764(11) 0.0454(8) -0.0151(9) 0.0185(7) 0.0059(7)
O1 0.0289(6) 0.0437(8) 0.0218(6) -0.0067(6) 0.0052(5) -0.0007(5)
O3 0.0505(9) 0.0576(10) 0.0309(8) 0.0062(8) 0.0149(6) 0.0122(7)
O7 0.0274(7) 0.0651(10) 0.0316(7) -0.0121(7) 0.0097(5) -0.0108(7)
O11 0.0342(8) 0.0650(11) 0.0456(8) 0.0099(7) 0.0191(6) 0.0107(8)
N6 0.0365(9) 0.0332(9) 0.0328(8) 0.0000(7) 0.0134(7) 0.0044(7)
C4 0.0280(9) 0.0235(9) 0.0274(8) -0.0016(7) 0.0096(7) 0.0008(7)
C14 0.0229(8) 0.0220(8) 0.0257(8) -0.0014(6) 0.0022(6) 0.0001(7)
C15 0.0188(7) 0.0214(8) 0.0275(8) 0.0002(6) 0.0011(6) 0.0014(7)
C16 0.0230(8) 0.0189(8) 0.0259(8) 0.0005(6) 0.0028(6) 0.0016(7)
C17 0.0254(9) 0.0269(9) 0.0250(8) 0.0006(7) 0.0029(6) -0.0000(7)
C18 0.0217(8) 0.0181(8) 0.0239(8) 0.0017(6) 0.0033(6) 0.0003(6)
C22 0.0224(8) 0.0178(8) 0.0234(8) -0.0021(6) 0.0026(6) -0.0002(6)
C28 0.0295(9) 0.0290(9) 0.0232(8) 0.0034(7) 0.0019(7) 0.0039(7)
C29 0.0202(8) 0.0232(8) 0.0274(8) -0.0039(6) 0.0026(6) -0.0000(6)
C33 0.0234(8) 0.0266(9) 0.0217(8) -0.0027(7) 0.0006(6) 0.0001(7)
C34 0.0201(8) 0.0196(8) 0.0262(8) 0.0008(6) 0.0006(6) -0.0005(6)
C36 0.0207(8) 0.0232(8) 0.0326(9) 0.0006(7) 0.0042(7) 0.0009(7)
C37 0.0213(8) 0.0255(9) 0.0268(8) 0.0011(7) 0.0026(6) 0.0022(7)
C40 0.0287(9) 0.0395(11) 0.0335(10) -0.0027(8) 0.0068(7) -0.0021(8)
C42 0.0378(10) 0.0350(10) 0.0319(9) 0.0034(8) 0.0061(8) 0.0009(8)
C44 0.0282(9) 0.0295(9) 0.0317(9) 0.0036(7) 0.0033(7) -0.0068(8)
C45 0.0263(9) 0.0359(10) 0.0310(9) -0.0001(7) 0.0020(7) -0.0088(8)
C48 0.0350(10) 0.0357(11) 0.0552(13) -0.0050(9) 0.0127(9) 0.0008(10)
C50 0.0270(9) 0.0433(11) 0.0224(9) -0.0001(8) 0.0061(7) 0.0006(7)
C53 0.0302(10) 0.0385(11) 0.0479(11) -0.0033(8) -0.0015(8) -0.0061(9)
C55 0.0306(9) 0.0371(11) 0.0255(9) 0.0025(8) 0.0039(7) -0.0021(7)
C56 0.0349(10) 0.0477(12) 0.0341(10) -0.0024(9) -0.0024(8) -0.0034(9)
C59 0.0340(10) 0.0343(11) 0.0594(13) -0.0020(9) -0.0032(9) -0.0057(10)
C60 0.0493(14) 0.0367(13) 0.0826(18) 0.0065(11) -0.0030(12) -0.0099(13)

loop_
_atom_type_symbol
_atom_type_scat_dispersion_real
_atom_type_scat_dispersion_imag
_atom_type_scat_Cromer_Mann_a1
_atom_type_scat_Cromer_Mann_a2
_atom_type_scat_Cromer_Mann_a3
_atom_type_scat_Cromer_Mann_a4
_atom_type_scat_Cromer_Mann_b1
_atom_type_scat_Cromer_Mann_b2
_atom_type_scat_Cromer_Mann_b3
_atom_type_scat_Cromer_Mann_b4
_atom_type_scat_Cromer_Mann_c
_atom_type_scat_source
_atom_type_scat_dispersion_source
H -0.00000 0.00000 0.49300 0.32291 0.14019 0.04081 10.51090 26.12570 3.14236 57.79970 0.0030380000826 'International Tables Volume C Table 6.1.1.4 (pp. 500-502)' custom
C 0.01480 0.00700 2.31000 1.02000 1.58860 0.86500 20.84390 10.20750 0.56870 51.65120 0.215599998832 'International Tables Volume C Table 6.1.1.4 (pp. 500-502)' custom
F 0.06000 0.04110 3.53920 2.64120 1.51700 1.02430 10.28250 4.29440 0.26150 26.14760 0.277599990368 'International Tables Volume C Table 6.1.1.4 (pp. 500-502)' custom
O 0.04120 0.02500 3.04850 2.28680 1.54630 0.86700 13.27710 5.70110 0.32390 32.90890 0.250800013542 'International Tables Volume C Table 6.1.1.4 (pp. 500-502)' custom
N 0.02530 0.01360 12.21260 3.13220 2.01250 1.16630 0.00570 9.89330 28.99750 0.58260 -11.5290002823 'International Tables Volume C Table 6.1.1.4 (pp. 500-502)' custom

loop_
_geom_angle_atom_site_label_1
_geom_angle_atom_site_label_2
_geom_angle_atom_site_label_3
_geom_angle
C31 O2 C23 115.43(13)
O10 N13 O8 123.71(15)
C25 N13 O8 117.98(14)
C25 N13 O10 118.31(15)
C32 C12 C20 121.74(15)
C39 C12 C20 118.34(15)
C39 C12 C32 119.91(15)
C38 C19 C32 120.53(15)
C24 C20 C12 120.95(15)
O9 C23 O2 123.92(16)
C30 C23 O2 112.60(14)
C30 C23 O9 123.47(16)
C30 C24 C20 120.09(15)
C35 C25 N13 118.76(15)
C38 C25 N13 118.91(15)
C38 C25 C35 122.32(16)
C35 C26 C32 120.95(15)
C39 C27 C30 120.30(15)
C24 C30 C23 122.91(15)
C27 C30 C23 117.53(14)
C27 C30 C24 119.54(15)
C54 C31 O2 108.04(14)
C19 C32 C12 120.71(15)
C26 C32 C12 120.41(15)
C26 C32 C19 118.87(16)
C26 C35 C25 118.39(15)
C25 C38 C19 118.93(15)
C27 C39 C12 120.73(15)
C47 C41 C43 121.35(18)
C52 C41 C43 122.33(18)
C52 C41 C47 116.27(18)
C46 C43 C41 109.89(14)
C54 C43 C41 112.88(15)
C54 C43 C46 111.63(15)
C49 C46 C43 113.60(16)
C41 C47 F5 119.18(18)
C58 C47 F5 117.0(2)
C58 C47 C41 123.8(2)
C57 C51 C52 119.9(2)
C51 C52 C41 121.5(2)
C43 C54 C31 116.26(16)
C58 C57 C51 120.07(19)
C57 C58 C47 118.4(2)
C50 O1 C17 118.28(14)
O11 N6 O3 123.22(16)
C4 N6 O3 118.51(16)
C4 N6 O11 118.25(15)
C28 C4 N6 119.50(16)
C36 C4 N6 118.45(15)
C36 C4 C28 122.04(15)
C36 C14 C22 120.94(15)
C34 C15 C16 120.83(15)
C17 C16 C15 118.89(15)
C33 C16 C15 119.62(15)
C33 C16 C17 121.49(15)
O7 C17 O1 124.24(16)
C16 C17 O1 111.47(14)
C16 C17 O7 124.29(16)
C29 C18 C22 119.97(15)
C34 C18 C22 121.12(15)
C34 C18 C29 118.90(15)
C18 C22 C14 119.25(15)
C37 C22 C14 118.80(15)
C37 C22 C18 121.95(15)
C37 C28 C4 118.74(16)
C33 C29 C18 121.20(15)
C29 C33 C16 119.40(16)
C18 C34 C15 119.99(15)
C14 C36 C4 118.81(16)
C28 C37 C22 120.66(16)
C56 C40 C44 122.27(19)
C44 C42 F21 116.96(17)
C48 C42 F21 119.69(18)
C48 C42 C44 123.32(18)
C42 C44 C40 115.82(17)
C45 C44 C40 123.54(18)
C45 C44 C42 120.62(17)
C55 C45 C44 109.86(15)
C59 C45 C44 112.98(16)
C59 C45 C55 111.99(16)
C53 C48 C42 118.94(19)
C55 C50 O1 105.27(14)
C56 C53 C48 119.57(19)
C50 C55 C45 113.93(15)
C53 C56 C40 120.07(19)
C60 C59 C45 114.3(2)

loop_
_geom_bond_atom_site_label_1
_geom_bond_atom_site_label_2
_geom_bond_distance
F5 C47 1.345(3)
O2 C23 1.332(2)
O2 C31 1.456(2)
O8 N13 1.230(2)
O9 C23 1.206(2)
O10 N13 1.219(2)
N13 C25 1.471(2)
C12 C20 1.404(2)
C12 C32 1.480(2)
C12 C39 1.397(2)
C19 C32 1.404(2)
C19 C38 1.380(2)
C20 C24 1.381(2)
C23 C30 1.490(2)
C24 C30 1.393(2)
C25 C35 1.381(2)
C25 C38 1.382(2)
C26 C32 1.398(2)
C26 C35 1.386(2)
C27 C30 1.393(2)
C27 C39 1.385(2)
C31 C54 1.508(3)
C41 C43 1.518(2)
C41 C47 1.384(3)
C41 C52 1.392(3)
C43 C46 1.539(2)
C43 C54 1.530(3)
C46 C49 1.526(3)
C47 C58 1.380(3)
C51 C52 1.385(3)
C51 C57 1.390(4)
C57 C58 1.374(4)
F21 C42 1.342(2)
O1 C17 1.332(2)
O1 C50 1.457(2)
O3 N6 1.227(2)
O7 C17 1.202(2)
O11 N6 1.223(2)
N6 C4 1.469(2)
C4 C28 1.391(3)
C4 C36 1.384(3)
C14 C22 1.405(2)
C14 C36 1.375(2)
C15 C16 1.390(2)
C15 C34 1.382(2)
C16 C17 1.489(2)
C16 C33 1.397(2)
C18 C22 1.485(2)
C18 C29 1.392(2)
C18 C34 1.402(2)
C22 C37 1.403(2)
C28 C37 1.380(2)
C29 C33 1.389(2)
C40 C44 1.384(3)
C40 C56 1.389(3)
C42 C44 1.385(3)
C42 C48 1.387(3)
C44 C45 1.523(3)
C45 C55 1.537(3)
C45 C59 1.529(3)
C48 C53 1.380(3)
C50 C55 1.518(3)
C53 C56 1.375(3)
C59 C60 1.519(3)
